data_2205197
loop_
_publ_author_name
'Wei Zhou'
'Weixiao Hu'
'Luping Lv'
'Chunnian Xia'

_publ_section_title
;
 10-(4-Fluorobenzylidene)anthrone
;
_journal_issue 3
_journal_name_full 'Acta Crystallographica Section E'
_journal_page_first o592
_journal_page_last o593
_journal_paper_doi 10.1107/S1600536805002655
_journal_volume 61
_journal_year 2005
_chemical_formula_iupac 'C21 H13 F O'
_chemical_formula_moiety 'C21 H13 F O'
_chemical_formula_sum 'C21 H13 F O'
_chemical_formula_weight 300.31
_chemical_name_systematic
;
10-(4-Fluorobenzylidene)anthrone
;
_space_group_IT_number 14
_symmetry_cell_setting monoclinic
_symmetry_space_group_name_Hall '-P 2ybc'
_symmetry_space_group_name_H-M 'P 1 21/c 1'
_atom_sites_solution_hydrogens geom
_atom_sites_solution_primary direct
_atom_sites_solution_secondary difmap
_audit_creation_method SHELXL-97
_cell_angle_alpha 90
_cell_angle_beta 109.79(4)
_cell_angle_gamma 90
_cell_formula_units_Z 4
_cell_length_a 10.044(6)
_cell_length_b 11.398(3)
_cell_length_c 13.820(3)
_cell_measurement_reflns_used 25
_cell_measurement_temperature 296(2)
_cell_measurement_theta_max 12.67
_cell_measurement_theta_min 11.14
_cell_volume 1488.7(11)
_computing_cell_refinement 'CAD-4 EXPRESS'
_computing_data_collection 'CAD-4 EXPRESS (Enraf--Nonius, 1994)'
_computing_data_reduction 'XCAD4 (Harms & Wocadlo 1995)'
_computing_molecular_graphics 'ORTEP-3 for Windows (Version 1.05; Farrugia, 1999)'
_computing_publication_material SHELXL97
_computing_structure_refinement 'SHELXL97 (Sheldrick, 1997)'
_computing_structure_solution 'SHELXS97 (Sheldrick, 1997)'
_diffrn_ambient_temperature 296(2)
_diffrn_measured_fraction_theta_full 1.000
_diffrn_measured_fraction_theta_max 1.000
_diffrn_measurement_device_type 'Enraf--Nonius CAD-4'
_diffrn_measurement_method \w/2\q
_diffrn_radiation_monochromator graphite
_diffrn_radiation_source 'fine-focus sealed tube'
_diffrn_radiation_type MoK\a
_diffrn_radiation_wavelength 0.71073
_diffrn_reflns_av_R_equivalents 0.0115
_diffrn_reflns_av_sigmaI/netI 0.0148
_diffrn_reflns_limit_h_max 12
_diffrn_reflns_limit_h_min 0
_diffrn_reflns_limit_k_max 13
_diffrn_reflns_limit_k_min -1
_diffrn_reflns_limit_l_max 15
_diffrn_reflns_limit_l_min -16
_diffrn_reflns_number 3137
_diffrn_reflns_theta_full 25.17
_diffrn_reflns_theta_max 25.17
_diffrn_reflns_theta_min 2.15
_diffrn_standards_decay_% 0
_diffrn_standards_interval_time 60
_diffrn_standards_number 3
_exptl_absorpt_coefficient_mu 0.090
_exptl_absorpt_correction_type none
_exptl_crystal_colour colorless
_exptl_crystal_density_diffrn 1.340
_exptl_crystal_density_method 'not measured'
_exptl_crystal_description prism
_exptl_crystal_F_000 624
_exptl_crystal_size_max 0.50
_exptl_crystal_size_mid 0.40
_exptl_crystal_size_min 0.40
_refine_diff_density_max 0.183
_refine_diff_density_min -0.139
_refine_ls_extinction_coef 0.0058(11)
_refine_ls_extinction_expression Fc^*^=kFc[1+0.001xFc^2^\l^3^/sin(2\q)]^-1/4^
_refine_ls_extinction_method SHELXL97
_refine_ls_goodness_of_fit_ref 1.036
_refine_ls_hydrogen_treatment constr
_refine_ls_matrix_type full
_refine_ls_number_parameters 209
_refine_ls_number_reflns 2673
_refine_ls_number_restraints 0
_refine_ls_restrained_S_all 1.036
_refine_ls_R_factor_all 0.0506
_refine_ls_R_factor_gt 0.0333
_refine_ls_shift/su_max 0.000
_refine_ls_shift/su_mean 0.000
_refine_ls_structure_factor_coef Fsqd
_refine_ls_weighting_details 'calc w = 1/[\s^2^(Fo^2^)+(0.0525P)^2^+0.247P] where P = (Fo^2^+2Fc^2^)/3'
_refine_ls_weighting_scheme calc
_refine_ls_wR_factor_gt 0.0934
_refine_ls_wR_factor_ref 0.1032
_reflns_number_gt 2026
_reflns_number_total 2673
_reflns_threshold_expression I>2\s(I)
_cod_data_source_file ac6156.cif
_cod_data_source_block I
_cod_original_cell_volume 1488.7(10)
_cod_original_sg_symbol_H-M 'P 21/c'
_cod_database_code 2205197
_cod_database_fobs_code 2205197

loop_
_symmetry_equiv_pos_as_xyz
'x, y, z'
'-x, y+1/2, -z+1/2'
'-x, -y, -z'
'x, -y-1/2, z-1/2'

loop_
_atom_site_label
_atom_site_fract_x
_atom_site_fract_y
_atom_site_fract_z
_atom_site_U_iso_or_equiv
_atom_site_adp_type
_atom_site_calc_flag
_atom_site_refinement_flags
_atom_site_occupancy
_atom_site_type_symbol
F1 0.46323(12) 1.13505(10) 0.22408(10) 0.0977(4) Uani d . 1 F
O1 0.04833(13) 0.33472(9) 0.13091(9) 0.0663(3) Uani d . 1 O
C1 -0.21168(17) 0.43485(14) 0.01400(11) 0.0580(4) Uani d . 1 C
H1 -0.2023 0.3541 0.0092 0.070 Uiso calc R 1 H
C2 -0.33601(18) 0.48835(17) -0.04179(13) 0.0685(5) Uani d . 1 C
H2 -0.4111 0.4442 -0.0841 0.082 Uiso calc R 1 H
C3 -0.34915(17) 0.60847(17) -0.03479(13) 0.0670(5) Uani d . 1 C
H3 -0.4344 0.6447 -0.0711 0.080 Uiso calc R 1 H
C4 -0.23743(15) 0.67491(15) 0.02528(11) 0.0569(4) Uani d . 1 C
H4 -0.2474 0.7559 0.0278 0.068 Uiso calc R 1 H
C5 0.01670(14) 0.69201(12) 0.14295(10) 0.0440(3) Uani d . 1 C
C6 0.20273(15) 0.68760(14) 0.31943(10) 0.0522(4) Uani d . 1 C
H6 0.1967 0.7688 0.3236 0.063 Uiso calc R 1 H
C7 0.29415(16) 0.62594(16) 0.40089(11) 0.0614(4) Uani d . 1 C
H7 0.3481 0.6658 0.4598 0.074 Uiso calc R 1 H
C8 0.30632(17) 0.50583(16) 0.39572(12) 0.0637(4) Uani d . 1 C
H8 0.3696 0.4651 0.4504 0.076 Uiso calc R 1 H
C9 0.22484(16) 0.44651(14) 0.30976(12) 0.0555(4) Uani d . 1 C
H9 0.2334 0.3655 0.3061 0.067 Uiso calc R 1 H
C10 0.03015(15) 0.43892(13) 0.14268(10) 0.0481(3) Uani d . 1 C
C11 -0.09878(15) 0.50051(13) 0.07809(10) 0.0469(3) Uani d . 1 C
C12 0.12921(14) 0.50705(13) 0.22794(10) 0.0464(3) Uani d . 1 C
C13 0.11917(14) 0.62930(12) 0.23078(10) 0.0440(3) Uani d . 1 C
C14 -0.10890(14) 0.62261(13) 0.08273(10) 0.0458(3) Uani d . 1 C
C15 0.03268(14) 0.80040(13) 0.11125(10) 0.0484(3) Uani d . 1 C
H15 -0.0457 0.8274 0.0579 0.058 Uiso calc R 1 H
C16 0.14984(15) 0.88502(12) 0.14427(10) 0.0465(3) Uani d . 1 C
C17 0.11758(15) 1.00391(13) 0.13936(11) 0.0518(4) Uani d . 1 C
H17 0.0232 1.0269 0.1168 0.062 Uiso calc R 1 H
C18 0.22135(18) 1.08850(14) 0.16698(12) 0.0610(4) Uani d . 1 C
H18 0.1984 1.1677 0.1651 0.073 Uiso calc R 1 H
C19 0.35952(18) 1.05237(15) 0.19737(13) 0.0632(4) Uani d . 1 C
C20 0.39741(17) 0.93670(15) 0.20095(13) 0.0620(4) Uani d . 1 C
H20 0.4921 0.9150 0.2209 0.074 Uiso calc R 1 H
C21 0.29226(15) 0.85320(13) 0.17435(11) 0.0528(4) Uani d . 1 C
H21 0.3165 0.7743 0.1765 0.063 Uiso calc R 1 H

loop_
_atom_site_aniso_label
_atom_site_aniso_U_11
_atom_site_aniso_U_22
_atom_site_aniso_U_33
_atom_site_aniso_U_12
_atom_site_aniso_U_13
_atom_site_aniso_U_23
F1 0.0777(7) 0.0807(8) 0.1135(9) -0.0333(6) 0.0046(6) 0.0053(6)
O1 0.0806(8) 0.0472(7) 0.0663(7) 0.0053(5) 0.0185(6) -0.0010(5)
C1 0.0670(10) 0.0566(9) 0.0463(8) -0.0126(7) 0.0139(7) -0.0021(7)
C2 0.0587(10) 0.0786(12) 0.0557(9) -0.0172(9) 0.0031(8) -0.0046(8)
C3 0.0474(9) 0.0798(12) 0.0617(10) 0.0008(8) 0.0025(7) 0.0004(9)
C4 0.0495(8) 0.0606(9) 0.0528(8) 0.0037(7) 0.0071(7) -0.0026(7)
C5 0.0423(7) 0.0470(8) 0.0399(7) 0.0037(6) 0.0105(6) -0.0024(6)
C6 0.0518(8) 0.0559(8) 0.0447(8) 0.0007(7) 0.0109(6) -0.0008(6)
C7 0.0534(9) 0.0759(11) 0.0451(8) -0.0039(8) 0.0040(7) 0.0004(7)
C8 0.0509(8) 0.0739(11) 0.0551(9) 0.0044(8) 0.0034(7) 0.0170(8)
C9 0.0501(8) 0.0546(9) 0.0588(9) 0.0063(7) 0.0145(7) 0.0112(7)
C10 0.0552(8) 0.0460(8) 0.0457(8) 0.0006(6) 0.0204(7) 0.0023(6)
C11 0.0510(8) 0.0504(8) 0.0393(7) -0.0046(6) 0.0151(6) -0.0001(6)
C12 0.0431(7) 0.0522(8) 0.0446(7) 0.0045(6) 0.0159(6) 0.0057(6)
C13 0.0408(7) 0.0497(8) 0.0414(7) 0.0017(6) 0.0137(6) 0.0012(6)
C14 0.0446(7) 0.0523(8) 0.0385(7) -0.0008(6) 0.0114(6) -0.0008(6)
C15 0.0442(7) 0.0486(8) 0.0458(7) 0.0051(6) 0.0067(6) 0.0011(6)
C16 0.0477(7) 0.0465(8) 0.0412(7) 0.0025(6) 0.0098(6) 0.0029(6)
C17 0.0495(8) 0.0508(8) 0.0516(8) 0.0067(7) 0.0123(6) 0.0064(6)
C18 0.0706(11) 0.0441(8) 0.0630(10) -0.0007(7) 0.0157(8) 0.0045(7)
C19 0.0600(10) 0.0592(10) 0.0601(9) -0.0148(8) 0.0068(7) 0.0045(8)
C20 0.0448(8) 0.0708(11) 0.0631(10) 0.0003(7) 0.0088(7) 0.0092(8)
C21 0.0501(8) 0.0490(8) 0.0552(8) 0.0067(7) 0.0124(7) 0.0046(6)

loop_
_atom_type_symbol
_atom_type_description
_atom_type_scat_dispersion_real
_atom_type_scat_dispersion_imag
_atom_type_scat_source
C C 0.0033 0.0016 'International Tables Vol C Tables 4.2.6.8 and 6.1.1.4'
H H 0.0000 0.0000 'International Tables Vol C Tables 4.2.6.8 and 6.1.1.4'
O O 0.0106 0.0060 'International Tables Vol C Tables 4.2.6.8 and 6.1.1.4'
F F 0.0171 0.0103 'International Tables Vol C Tables 4.2.6.8 and 6.1.1.4'

loop_
_geom_angle_atom_site_label_1
_geom_angle_atom_site_label_2
_geom_angle_atom_site_label_3
_geom_angle
_geom_angle_publ_flag
C2 C1 C11 120.56(16) ?
C2 C1 H1 119.7 ?
C11 C1 H1 119.7 ?
C1 C2 C3 119.50(15) ?
C1 C2 H2 120.2 ?
C3 C2 H2 120.2 ?
C4 C3 C2 120.67(16) ?
C4 C3 H3 119.7 ?
C2 C3 H3 119.7 ?
C3 C4 C14 121.03(16) ?
C3 C4 H4 119.5 ?
C14 C4 H4 119.5 ?
C15 C5 C13 125.88(13) yes
C15 C5 C14 118.82(12) yes
C13 C5 C14 115.17(12) ?
C7 C6 C13 120.63(15) ?
C7 C6 H6 119.7 ?
C13 C6 H6 119.7 ?
C8 C7 C6 120.64(15) ?
C8 C7 H7 119.7 ?
C6 C7 H7 119.7 ?
C9 C8 C7 119.82(15) ?
C9 C8 H8 120.1 ?
C7 C8 H8 120.1 ?
C8 C9 C12 120.27(15) ?
C8 C9 H9 119.9 ?
C12 C9 H9 119.9 ?
O1 C10 C11 121.44(14) yes
O1 C10 C12 121.76(14) yes
C11 C10 C12 116.57(13) ?
C1 C11 C14 120.42(14) ?
C1 C11 C10 119.07(14) ?
C14 C11 C10 120.50(13) ?
C9 C12 C13 120.47(14) ?
C9 C12 C10 118.65(13) ?
C13 C12 C10 120.66(13) ?
C6 C13 C12 118.10(13) ?
C6 C13 C5 122.23(13) ?
C12 C13 C5 119.61(12) ?
C11 C14 C4 117.73(13) ?
C11 C14 C5 119.69(13) ?
C4 C14 C5 122.51(14) ?
C5 C15 C16 132.55(13) ?
C5 C15 H15 113.7 ?
C16 C15 H15 113.7 ?
C17 C16 C21 117.81(14) ?
C17 C16 C15 118.41(13) yes
C21 C16 C15 123.65(13) yes
C18 C17 C16 121.85(14) ?
C18 C17 H17 119.1 ?
C16 C17 H17 119.1 ?
C19 C18 C17 117.91(15) ?
C19 C18 H18 121.0 ?
C17 C18 H18 121.0 ?
F1 C19 C20 118.67(16) ?
F1 C19 C18 118.57(16) ?
C20 C19 C18 122.76(15) ?
C19 C20 C21 118.54(15) ?
C19 C20 H20 120.7 ?
C21 C20 H20 120.7 ?
C20 C21 C16 121.09(15) ?
C20 C21 H21 119.5 ?
C16 C21 H21 119.5 ?

loop_
_geom_bond_atom_site_label_1
_geom_bond_atom_site_label_2
_geom_bond_distance
_geom_bond_publ_flag
F1 C19 1.3598(19) yes
O1 C10 1.2209(17) yes
C1 C2 1.369(2) ?
C1 C11 1.397(2) ?
C1 H1 0.9300 ?
C2 C3 1.382(3) ?
C2 H2 0.9300 ?
C3 C4 1.375(2) ?
C3 H3 0.9300 ?
C4 C14 1.399(2) ?
C4 H4 0.9300 ?
C5 C15 1.338(2) yes
C5 C13 1.4824(19) ?
C5 C14 1.483(2) ?
C6 C7 1.380(2) ?
C6 C13 1.397(2) ?
C6 H6 0.9300 ?
C7 C8 1.378(2) ?
C7 H7 0.9300 ?
C8 C9 1.371(2) ?
C8 H8 0.9300 ?
C9 C12 1.394(2) ?
C9 H9 0.9300 ?
C10 C11 1.478(2) ?
C10 C12 1.479(2) ?
C11 C14 1.398(2) ?
C12 C13 1.399(2) ?
C15 C16 1.470(2) yes
C15 H15 0.9300 ?
C16 C17 1.390(2) ?
C16 C21 1.396(2) ?
C17 C18 1.376(2) ?
C17 H17 0.9300 ?
C18 C19 1.370(3) ?
C18 H18 0.9300 ?
C19 C20 1.368(2) ?
C20 C21 1.376(2) ?
C20 H20 0.9300 ?
C21 H21 0.9300 ?

loop_
_geom_torsion_atom_site_label_1
_geom_torsion_atom_site_label_2
_geom_torsion_atom_site_label_3
_geom_torsion_atom_site_label_4
_geom_torsion
_geom_torsion_publ_flag
C11 C1 C2 C3 0.3(3) ?
C1 C2 C3 C4 1.9(3) ?
C2 C3 C4 C14 -1.6(3) ?
C13 C6 C7 C8 1.0(2) ?
C6 C7 C8 C9 -1.4(3) ?
C7 C8 C9 C12 -0.4(2) ?
C2 C1 C11 C14 -2.9(2) ?
C2 C1 C11 C10 175.75(14) ?
O1 C10 C11 C1 10.5(2) ?
C12 C10 C11 C1 -164.17(13) ?
O1 C10 C11 C14 -170.94(13) ?
C12 C10 C11 C14 14.44(19) ?
C8 C9 C12 C13 2.5(2) ?
C8 C9 C12 C10 -172.10(14) ?
O1 C10 C12 C9 -15.5(2) ?
C11 C10 C12 C9 159.09(13) ?
O1 C10 C12 C13 169.87(13) ?
C11 C10 C12 C13 -15.52(19) ?
C7 C6 C13 C12 1.1(2) ?
C7 C6 C13 C5 178.16(13) ?
C9 C12 C13 C6 -2.8(2) ?
C10 C12 C13 C6 171.68(13) ?
C9 C12 C13 C5 -179.97(13) ?
C10 C12 C13 C5 -5.46(19) ?
C15 C5 C13 C6 34.1(2) ?
C14 C5 C13 C6 -150.10(13) ?
C15 C5 C13 C12 -148.89(14) ?
C14 C5 C13 C12 26.92(18) ?
C1 C11 C14 C4 3.1(2) ?
C10 C11 C14 C4 -175.50(13) ?
C1 C11 C14 C5 -173.86(13) ?
C10 C11 C14 C5 7.55(19) ?
C3 C4 C14 C11 -0.9(2) ?
C3 C4 C14 C5 175.94(14) ?
C15 C5 C14 C11 148.10(14) ?
C13 C5 C14 C11 -28.02(18) ?
C15 C5 C14 C4 -28.7(2) ?
C13 C5 C14 C4 155.18(13) ?
C13 C5 C15 C16 4.4(2) yes
C14 C5 C15 C16 -171.30(14) yes
C5 C15 C16 C17 -146.85(16) yes
C5 C15 C16 C21 37.3(2) yes
C21 C16 C17 C18 -2.6(2) ?
C15 C16 C17 C18 -178.71(14) ?
C16 C17 C18 C19 1.7(2) ?
C17 C18 C19 F1 179.46(14) ?
C17 C18 C19 C20 0.1(3) ?
F1 C19 C20 C21 179.70(14) ?
C18 C19 C20 C21 -1.0(3) ?
C19 C20 C21 C16 0.0(2) ?
C17 C16 C21 C20 1.7(2) ?
C15 C16 C21 C20 177.59(14) ?

loop_
_cod_related_entry_id
_cod_related_entry_database
_cod_related_entry_code
1 ChemSpider 21129902
